data_1506754
loop_
_publ_author_name
'Sessler, Jonathan L.'
'Roznyatovskiy, Vladimir'
'Pantos, G. Dan'
'Borisova, Natalya E.'
'Reshetova, Marina D.'
'Lynch, Vincent M.'
'Khrustalev, Victor N.'
'Ustynyuk, Yuri A.'

_publ_section_title
;
 Synthesis and anion binding properties of 2,5-diamidothiophene
 polypyrrole Schiff base macrocycles.
;
_journal_issue 23
_journal_name_full 'Organic letters'
_journal_page_first 5277
_journal_page_last 5280
_journal_paper_doi 10.1021/ol052162b
_journal_volume 7
_journal_year 2005
_chemical_formula_sum 'C97 H89 Cl3 N12 O4 S2'
_chemical_formula_weight 1657.27
_chemical_name_systematic
; 
 ? 
;
_space_group_IT_number 2
_symmetry_cell_setting triclinic
_symmetry_space_group_name_Hall '-P 1'
_symmetry_space_group_name_H-M 'P -1'
_atom_sites_solution_hydrogens geom
_atom_sites_solution_primary direct
_atom_sites_solution_secondary difmap
_audit_creation_method SHELXL-97
_cell_angle_alpha 100.204(1)
_cell_angle_beta 104.918(1)
_cell_angle_gamma 99.903(1)
_cell_formula_units_Z 2
_cell_length_a 11.4304(2)
_cell_length_b 18.0089(4)
_cell_length_c 21.9615(6)
_cell_measurement_temperature 153(2)
_cell_volume 4185.25(17)
_computing_cell_refinement 'Collect software, Nonius B.V. 1998'
_computing_data_collection 'Collect software, Nonius B.V. 1998'
_computing_data_reduction
;
DENZO and Scalepack (Otwinoski and Minor, 1997)
;
_computing_molecular_graphics 'XP SHELXTL/PC, Siemens Analytical'
_computing_structure_refinement 'XL SHELXTL/PC, Siemens Analytical'
_computing_structure_solution
;

SIR97 - Altomare A., Burla M.C., Camalli M., Cascarano G.L., Giacovazzo C., 
Guagliardi A., Moliterni A.G.G., Polidori G.,Spagna R.
;
_diffrn_ambient_temperature 153(2)
_diffrn_measured_fraction_theta_full 0.997
_diffrn_measured_fraction_theta_max 0.997
_diffrn_measurement_device_type 'Nonius Kappa CCD'
_diffrn_measurement_method \w-scans
_diffrn_radiation_monochromator graphite
_diffrn_radiation_source 'fine-focus sealed tube'
_diffrn_radiation_type MoK\a
_diffrn_radiation_wavelength 0.71073
_diffrn_reflns_av_R_equivalents 0.1161
_diffrn_reflns_av_sigmaI/netI 0.2264
_diffrn_reflns_limit_h_max 13
_diffrn_reflns_limit_h_min -13
_diffrn_reflns_limit_k_max 21
_diffrn_reflns_limit_k_min -21
_diffrn_reflns_limit_l_max 26
_diffrn_reflns_limit_l_min -26
_diffrn_reflns_number 27127
_diffrn_reflns_theta_full 25.00
_diffrn_reflns_theta_max 25.00
_diffrn_reflns_theta_min 2.92
_exptl_absorpt_coefficient_mu 0.221
_exptl_absorpt_correction_type none
_exptl_crystal_colour orange
_exptl_crystal_density_diffrn 1.315
_exptl_crystal_density_method 'not measured'
_exptl_crystal_description lathes
_exptl_crystal_F_000 1740
_exptl_crystal_size_max 0.50
_exptl_crystal_size_mid 0.18
_exptl_crystal_size_min 0.06
_refine_diff_density_max 0.783
_refine_diff_density_min -0.729
_refine_diff_density_rms 0.073
_refine_ls_extinction_coef 0.0015(3)
_refine_ls_extinction_expression Fc^*^=kFc[1+0.001xFc^2^\l^3^/sin(2\q)]^-1/4^
_refine_ls_extinction_method SHELXL
_refine_ls_goodness_of_fit_ref 1.183
_refine_ls_hydrogen_treatment constr
_refine_ls_matrix_type fullcycle
_refine_ls_number_parameters 1064
_refine_ls_number_reflns 14707
_refine_ls_number_restraints 0
_refine_ls_restrained_S_all 1.183
_refine_ls_R_factor_all 0.2203
_refine_ls_R_factor_gt 0.0802
_refine_ls_shift/su_max 0.006
_refine_ls_shift/su_mean 0.000
_refine_ls_structure_factor_coef Fsqd
_refine_ls_weighting_details 'calc w=1/[\s^2^(Fo^2^)+(0.0440P)^2^] where P=(Fo^2^+2Fc^2^)/3'
_refine_ls_weighting_scheme calc
_refine_ls_wR_factor_gt 0.1521
_refine_ls_wR_factor_ref 0.1809
_reflns_number_gt 6103
_reflns_number_total 14707
_reflns_threshold_expression >2sigma(I)
_cod_data_source_file ol052162bsi20050908_033958.cif
_cod_data_source_block 7(CHCl3)
_cod_depositor_comments
;
The following automatic conversions were performed:

'_symmetry_cell_setting' value 'Triclinic' changed to 'triclinic'
according to /home/saulius/struct/CIF-dictionaries/cif_core.dic
dictionary named 'cif_core.dic' version 2.4.1 from 2010-06-29.

Automatic conversion script
Id: cif_fix_values 1715 2011-07-08 13:25:40Z adriana 
;
_cod_original_cell_volume 4185.24(16)
_cod_original_sg_symbol_H-M P-1
_cod_database_code 1506754

loop_
_symmetry_equiv_pos_as_xyz
'x, y, z'
'-x, -y, -z'

loop_
_atom_site_label
_atom_site_type_symbol
_atom_site_fract_x
_atom_site_fract_y
_atom_site_fract_z
_atom_site_U_iso_or_equiv
_atom_site_adp_type
_atom_site_occupancy
_atom_site_symmetry_multiplicity
_atom_site_calc_flag
_atom_site_refinement_flags
S1 S 0.70205(12) 0.44522(7) 0.48655(7) 0.0324(4) Uani 1 1 d .
O1 O 0.9035(3) 0.32987(19) 0.40212(17) 0.0395(10) Uani 1 1 d .
O2 O 0.3931(3) 0.36799(19) 0.51724(17) 0.0429(10) Uani 1 1 d .
N1 N 0.9051(4) 0.4580(2) 0.4170(2) 0.0339(11) Uani 1 1 d .
H1N H 0.8727 0.4951 0.4351 0.041 Uiso 1 1 d R
N2 N 0.9728(4) 0.6102(2) 0.4295(2) 0.0322(11) Uani 1 1 d .
N3 N 0.9003(4) 0.7229(2) 0.5138(2) 0.0329(11) Uani 1 1 d .
H3N H 0.8949 0.6779 0.5265 0.039 Uiso 1 1 d R
N4 N 0.7613(4) 0.7278(2) 0.6077(2) 0.0293(11) Uani 1 1 d .
H4N H 0.7265 0.6846 0.5759 0.035 Uiso 1 1 d R
N5 N 0.5951(4) 0.6188(2) 0.64343(19) 0.0305(11) Uani 1 1 d .
N6 N 0.5446(4) 0.4648(2) 0.5888(2) 0.0324(11) Uani 1 1 d .
H6N H 0.6235 0.4913 0.5972 0.039 Uiso 1 1 d R
C1 C 0.5938(4) 0.3805(3) 0.5050(2) 0.0287(13) Uani 1 1 d .
C2 C 0.6011(5) 0.3059(3) 0.4850(2) 0.0304(13) Uani 1 1 d .
C3 C 0.6938(5) 0.3004(3) 0.4523(2) 0.0301(13) Uani 1 1 d .
C4 C 0.7569(4) 0.3713(3) 0.4501(2) 0.0265(13) Uani 1 1 d .
C5 C 0.8603(5) 0.3846(3) 0.4213(2) 0.0334(14) Uani 1 1 d .
C6 C 0.9953(5) 0.4829(3) 0.3875(2) 0.0304(13) Uani 1 1 d .
C7 C 1.0510(5) 0.4332(3) 0.3540(2) 0.0334(14) Uani 1 1 d .
H7 H 1.0318 0.3786 0.3522 0.040 Uiso 1 1 d R
C8 C 1.1349(5) 0.4634(3) 0.3239(3) 0.0398(15) Uani 1 1 d .
H8 H 1.1717 0.4296 0.2996 0.048 Uiso 1 1 d R
C9 C 1.1669(5) 0.5426(3) 0.3281(3) 0.0369(14) Uani 1 1 d .
H9 H 1.2244 0.5628 0.3067 0.044 Uiso 1 1 d R
C10 C 1.1148(5) 0.5915(3) 0.3631(3) 0.0364(14) Uani 1 1 d .
H10 H 1.1393 0.6464 0.3678 0.044 Uiso 1 1 d R
C11 C 1.0267(5) 0.5629(3) 0.3919(2) 0.0328(14) Uani 1 1 d .
C12 C 0.9620(4) 0.6771(3) 0.4179(3) 0.0356(14) Uani 1 1 d .
H12 H 0.9793 0.6891 0.3798 0.043 Uiso 1 1 d R
C13 C 0.9251(5) 0.7338(3) 0.4583(3) 0.0322(13) Uani 1 1 d .
C14 C 0.9208(5) 0.8093(3) 0.4547(3) 0.0350(14) Uani 1 1 d .
C15 C 0.8956(5) 0.8445(3) 0.5110(3) 0.0336(14) Uani 1 1 d .
C16 C 0.8826(4) 0.7892(3) 0.5464(3) 0.0284(13) Uani 1 1 d .
C17 C 0.8461(5) 0.7899(3) 0.6049(3) 0.0309(14) Uani 1 1 d .
C18 C 0.8802(5) 0.8425(3) 0.6641(3) 0.0339(14) Uani 1 1 d .
C19 C 0.8125(5) 0.8124(3) 0.7029(2) 0.0326(14) Uani 1 1 d .
C20 C 0.7380(5) 0.7404(3) 0.6665(3) 0.0284(13) Uani 1 1 d .
C21 C 0.6535(5) 0.6863(3) 0.6827(3) 0.0313(13) Uani 1 1 d .
H21 H 0.6387 0.6997 0.7239 0.038 Uiso 1 1 d R
C22 C 0.5055(5) 0.5692(3) 0.6602(2) 0.0278(13) Uani 1 1 d .
C23 C 0.4369(5) 0.5941(3) 0.7010(2) 0.0356(14) Uani 1 1 d .
H23 H 0.4522 0.6485 0.7199 0.043 Uiso 1 1 d R
C24 C 0.3488(5) 0.5414(3) 0.7143(3) 0.0361(14) Uani 1 1 d .
H24 H 0.3037 0.5592 0.7432 0.043 Uiso 1 1 d R
C25 C 0.3266(5) 0.4636(3) 0.6865(3) 0.0385(15) Uani 1 1 d .
H25 H 0.2656 0.4272 0.6958 0.046 Uiso 1 1 d R
C26 C 0.3910(5) 0.4383(3) 0.6455(3) 0.0372(14) Uani 1 1 d .
H26 H 0.3753 0.3840 0.6262 0.045 Uiso 1 1 d R
C27 C 0.4783(5) 0.4899(3) 0.6312(2) 0.0290(13) Uani 1 1 d .
C28 C 0.5010(5) 0.4039(3) 0.5366(3) 0.0327(14) Uani 1 1 d .
C29 C 0.5326(5) 0.2371(3) 0.5003(3) 0.0374(14) Uani 1 1 d .
C30 C 0.4663(5) 0.1706(3) 0.4520(3) 0.0446(16) Uani 1 1 d .
H30 H 0.4541 0.1724 0.4075 0.054 Uiso 1 1 d R
C31 C 0.4203(6) 0.1032(3) 0.4678(4) 0.0607(19) Uani 1 1 d .
H31 H 0.3764 0.0573 0.4347 0.073 Uiso 1 1 d R
C32 C 0.4371(6) 0.1023(4) 0.5321(5) 0.077(2) Uani 1 1 d .
H32 H 0.4060 0.0551 0.5432 0.092 Uiso 1 1 d R
C33 C 0.4977(6) 0.1672(4) 0.5805(4) 0.076(2) Uani 1 1 d .
H33 H 0.5084 0.1658 0.6251 0.091 Uiso 1 1 d R
C34 C 0.5446(5) 0.2345(4) 0.5636(3) 0.0569(18) Uani 1 1 d .
H34 H 0.5848 0.2811 0.5966 0.068 Uiso 1 1 d R
C35 C 0.7139(5) 0.2229(3) 0.4252(3) 0.0397(15) Uani 1 1 d .
C36 C 0.7635(5) 0.1776(3) 0.4661(3) 0.0460(16) Uani 1 1 d .
H36 H 0.7906 0.1988 0.5121 0.055 Uiso 1 1 d R
C37 C 0.7700(6) 0.1029(3) 0.4411(4) 0.063(2) Uani 1 1 d .
H37 H 0.8065 0.0723 0.4691 0.075 Uiso 1 1 d R
C38 C 0.7249(6) 0.0724(4) 0.3754(4) 0.065(2) Uani 1 1 d .
H38 H 0.7280 0.0200 0.3586 0.079 Uiso 1 1 d R
C39 C 0.6771(6) 0.1164(4) 0.3345(4) 0.068(2) Uani 1 1 d .
H39 H 0.6480 0.0937 0.2888 0.082 Uiso 1 1 d R
C40 C 0.6711(6) 0.1906(3) 0.3587(3) 0.0504(17) Uani 1 1 d .
H40 H 0.6369 0.2214 0.3303 0.060 Uiso 1 1 d R
C41 C 0.9339(6) 0.8446(3) 0.3990(3) 0.0480(16) Uani 1 1 d .
H41A H 0.9738 0.8140 0.3740 0.058 Uiso 1 1 d R
H41B H 0.9862 0.8960 0.4154 0.058 Uiso 1 1 d R
C42 C 0.8102(7) 0.8473(4) 0.3541(3) 0.080(2) Uani 1 1 d .
H42A H 0.8231 0.8668 0.3178 0.096 Uiso 1 1 d R
H42B H 0.7759 0.8834 0.3779 0.096 Uiso 1 1 d R
C43 C 0.7173(8) 0.7722(4) 0.3286(3) 0.096(3) Uani 1 1 d .
H43A H 0.6409 0.7788 0.3016 0.144 Uiso 1 1 d R
H43B H 0.7498 0.7360 0.3037 0.144 Uiso 1 1 d R
H43C H 0.7021 0.7529 0.3645 0.144 Uiso 1 1 d R
C44 C 0.8851(5) 0.9271(3) 0.5282(3) 0.0518(17) Uani 1 1 d .
H44C H 0.8747 0.9484 0.4906 0.078 Uiso 1 1 d R
H44A H 0.9587 0.9569 0.5616 0.078 Uiso 1 1 d R
H44B H 0.8153 0.9290 0.5447 0.078 Uiso 1 1 d R
C45 C 0.9823(5) 0.9156(3) 0.6852(3) 0.0473(16) Uani 1 1 d .
H45C H 1.0507 0.9088 0.6686 0.071 Uiso 1 1 d R
H45A H 1.0082 0.9297 0.7317 0.071 Uiso 1 1 d R
H45B H 0.9459 0.9559 0.6705 0.071 Uiso 1 1 d R
C46 C 0.8139(5) 0.8511(3) 0.7689(3) 0.0451(16) Uani 1 1 d .
H46A H 0.8967 0.8810 0.7916 0.054 Uiso 1 1 d R
H46B H 0.7948 0.8122 0.7919 0.054 Uiso 1 1 d R
C47 C 0.7305(10) 0.9073(5) 0.7702(4) 0.130(4) Uani 1 1 d .
H47A H 0.7737 0.9461 0.8094 0.156 Uiso 1 1 d R
H47B H 0.6610 0.8778 0.7790 0.156 Uiso 1 1 d R
C48 C 0.6815(12) 0.9416(7) 0.7334(4) 0.241(8) Uani 1 1 d .
H48A H 0.6249 0.9685 0.7485 0.361 Uiso 1 1 d R
H48B H 0.7504 0.9786 0.7309 0.361 Uiso 1 1 d R
H48C H 0.6393 0.9084 0.6913 0.361 Uiso 1 1 d R
S1' S 0.74311(12) 0.54623(7) 1.00187(7) 0.0326(4) Uani 1 1 d .
O1' O 0.4354(3) 0.61256(19) 0.95538(17) 0.0408(10) Uani 1 1 d .
O2' O 1.0830(4) 0.6777(2) 1.0700(2) 0.0584(12) Uani 1 1 d .
N1' N 0.4614(4) 0.4979(2) 0.9038(2) 0.0322(11) Uani 1 1 d .
H1'N H 0.5184 0.4697 0.9008 0.039 Uiso 1 1 d R
N2' N 0.3928(4) 0.3434(2) 0.87714(19) 0.0309(11) Uani 1 1 d .
N3' N 0.5532(4) 0.2560(2) 0.9390(2) 0.0320(11) Uani 1 1 d .
H3'N H 0.5702 0.3050 0.9625 0.038 Uiso 1 1 d R
N4' N 0.7964(4) 0.2887(2) 1.0369(2) 0.0332(11) Uani 1 1 d .
H4'N H 0.7980 0.3258 1.0144 0.040 Uiso 1 1 d R
N5' N 1.0054(4) 0.4147(2) 1.1002(2) 0.0329(11) Uani 1 1 d .
N6' N 1.0159(4) 0.5561(2) 1.07786(19) 0.0325(11) Uani 1 1 d .
H6'N H 0.9492 0.5160 1.0647 0.039 Uiso 1 1 d R
C1' C 0.8683(5) 0.6239(3) 1.0239(2) 0.0314(13) Uani 1 1 d .
C2' C 0.8350(5) 0.6889(3) 1.0060(2) 0.0292(13) Uani 1 1 d .
C3' C 0.7045(5) 0.6747(3) 0.9732(2) 0.0299(13) Uani 1 1 d .
C4' C 0.6421(5) 0.5993(3) 0.9689(2) 0.0284(13) Uani 1 1 d .
C5' C 0.5034(5) 0.5707(3) 0.9428(2) 0.0289(13) Uani 1 1 d .
C6' C 0.3369(5) 0.4632(3) 0.8672(2) 0.0273(13) Uani 1 1 d .
C7' C 0.2517(5) 0.5072(3) 0.8450(2) 0.0331(14) Uani 1 1 d .
H7' H 0.2766 0.5627 0.8575 0.040 Uiso 1 1 d R
C8' C 0.1344(5) 0.4704(3) 0.8063(2) 0.0359(14) Uani 1 1 d .
H8' H 0.0766 0.5004 0.7903 0.043 Uiso 1 1 d R
C9' C 0.0990(5) 0.3902(3) 0.7898(3) 0.0398(15) Uani 1 1 d .
H9' H 0.0163 0.3648 0.7627 0.048 Uiso 1 1 d R
C10' C 0.1818(5) 0.3467(3) 0.8122(2) 0.0332(14) Uani 1 1 d .
H10' H 0.1572 0.2911 0.8019 0.040 Uiso 1 1 d R
C11' C 0.3021(5) 0.3826(3) 0.8499(2) 0.0285(13) Uani 1 1 d .
C12' C 0.3819(5) 0.2714(3) 0.8526(3) 0.0321(14) Uani 1 1 d .
H12' H 0.3152 0.2463 0.8138 0.038 Uiso 1 1 d R
C13' C 0.4634(5) 0.2264(3) 0.8809(3) 0.0294(13) Uani 1 1 d .
C14' C 0.4700(5) 0.1502(3) 0.8595(3) 0.0308(13) Uani 1 1 d .
C15' C 0.5640(5) 0.1338(3) 0.9067(3) 0.0285(13) Uani 1 1 d .
C16' C 0.6145(5) 0.1998(3) 0.9557(3) 0.0284(13) Uani 1 1 d .
C17' C 0.7126(5) 0.2170(3) 1.0159(3) 0.0293(13) Uani 1 1 d .
C18' C 0.7401(5) 0.1773(3) 1.0641(3) 0.0317(14) Uani 1 1 d .
C19' C 0.8391(5) 0.2259(3) 1.1158(3) 0.0321(14) Uani 1 1 d .
C20' C 0.8745(5) 0.2948(3) 1.0973(3) 0.0305(13) Uani 1 1 d .
C21' C 0.9775(5) 0.3587(3) 1.1268(3) 0.0317(14) Uani 1 1 d .
H21' H 1.0290 0.3602 1.1693 0.038 Uiso 1 1 d R
C22' C 1.1213(5) 0.4694(3) 1.1298(2) 0.0290(13) Uani 1 1 d .
C23' C 1.2266(5) 0.4520(3) 1.1666(2) 0.0358(14) Uani 1 1 d .
H23' H 1.2223 0.4010 1.1746 0.043 Uiso 1 1 d R
C24' C 1.3379(5) 0.5084(3) 1.1911(3) 0.0379(14) Uani 1 1 d .
H24' H 1.4109 0.4970 1.2173 0.045 Uiso 1 1 d R
C25' C 1.3435(5) 0.5803(3) 1.1784(3) 0.0436(16) Uani 1 1 d .
H25' H 1.4205 0.6187 1.1957 0.052 Uiso 1 1 d R
C26' C 1.2402(5) 0.5987(3) 1.1412(3) 0.0376(15) Uani 1 1 d .
H26' H 1.2452 0.6490 1.1317 0.045 Uiso 1 1 d R
C27' C 1.1275(5) 0.5430(3) 1.1162(2) 0.0307(13) Uani 1 1 d .
C28' C 0.9975(5) 0.6221(3) 1.0586(2) 0.0323(14) Uani 1 1 d .
C29' C 0.9151(5) 0.7666(3) 1.0171(3) 0.0344(14) Uani 1 1 d .
C30' C 0.9635(5) 0.8149(3) 1.0783(3) 0.0465(16) Uani 1 1 d .
H30' H 0.9525 0.7945 1.1145 0.056 Uiso 1 1 d R
C31' C 1.0287(5) 0.8899(3) 1.0888(3) 0.0556(18) Uani 1 1 d .
H31' H 1.0611 0.9235 1.1314 0.067 Uiso 1 1 d R
C32' C 1.0455(5) 0.9184(3) 1.0360(4) 0.060(2) Uani 1 1 d .
H32' H 1.0897 0.9709 1.0423 0.072 Uiso 1 1 d R
C33' C 0.9993(5) 0.8708(3) 0.9743(3) 0.0503(17) Uani 1 1 d .
H33' H 1.0132 0.8898 0.9380 0.060 Uiso 1 1 d R
C34' C 0.9325(5) 0.7964(3) 0.9649(3) 0.0396(15) Uani 1 1 d .
H34' H 0.8968 0.7636 0.9221 0.048 Uiso 1 1 d R
C35' C 0.6459(5) 0.7318(3) 0.9441(3) 0.0304(13) Uani 1 1 d .
C36' C 0.5876(5) 0.7157(3) 0.8781(3) 0.0367(15) Uani 1 1 d .
H36' H 0.5785 0.6647 0.8528 0.044 Uiso 1 1 d R
C37' C 0.5450(5) 0.7716(3) 0.8495(3) 0.0470(16) Uani 1 1 d .
H37' H 0.5042 0.7592 0.8037 0.056 Uiso 1 1 d R
C38' C 0.5587(5) 0.8440(3) 0.8855(3) 0.0451(16) Uani 1 1 d .
H38' H 0.5309 0.8834 0.8650 0.054 Uiso 1 1 d R
C39' C 0.6134(5) 0.8609(3) 0.9509(3) 0.0396(15) Uani 1 1 d .
H39' H 0.6200 0.9112 0.9768 0.048 Uiso 1 1 d R
C40' C 0.6584(5) 0.8057(3) 0.9807(3) 0.0357(14) Uani 1 1 d .
H40' H 0.7001 0.8177 1.0264 0.043 Uiso 1 1 d R
C41' C 0.3890(5) 0.0948(3) 0.7966(3) 0.0372(14) Uani 1 1 d .
H41C H 0.4414 0.0711 0.7752 0.045 Uiso 1 1 d R
H41D H 0.3461 0.1233 0.7689 0.045 Uiso 1 1 d R
C42' C 0.2920(5) 0.0312(3) 0.8062(3) 0.0580(18) Uani 1 1 d .
H42C H 0.3360 0.0034 0.8344 0.070 Uiso 1 1 d R
H42D H 0.2489 -0.0047 0.7655 0.070 Uiso 1 1 d R
C43' C 0.2008(6) 0.0577(4) 0.8339(3) 0.094(3) Uani 1 1 d .
H43D H 0.1452 0.0144 0.8391 0.141 Uiso 1 1 d R
H43E H 0.2424 0.0925 0.8754 0.141 Uiso 1 1 d R
H43F H 0.1543 0.0843 0.8056 0.141 Uiso 1 1 d R
C44' C 0.6095(5) 0.0603(3) 0.9013(3) 0.0466(16) Uani 1 1 d .
H44D H 0.6741 0.0641 0.9404 0.070 Uiso 1 1 d R
H44E H 0.5423 0.0171 0.8955 0.070 Uiso 1 1 d R
H44F H 0.6420 0.0531 0.8650 0.070 Uiso 1 1 d R
C45' C 0.6781(5) 0.0964(3) 1.0630(3) 0.0431(15) Uani 1 1 d .
H45D H 0.6138 0.0739 1.0227 0.065 Uiso 1 1 d R
H45E H 0.7386 0.0652 1.0683 0.065 Uiso 1 1 d R
H45F H 0.6424 0.0985 1.0981 0.065 Uiso 1 1 d R
C46' C 0.8934(5) 0.2091(3) 1.1803(3) 0.0460(16) Uani 1 1 d .
H46C H 0.9743 0.2430 1.2003 0.055 Uiso 1 1 d R
H46D H 0.9035 0.1567 1.1740 0.055 Uiso 1 1 d R
C47' C 0.8152(5) 0.2225(3) 1.2274(3) 0.0531(17) Uani 1 1 d .
H47C H 0.8567 0.2156 1.2692 0.064 Uiso 1 1 d R
H47D H 0.7383 0.1841 1.2100 0.064 Uiso 1 1 d R
C48' C 0.7855(5) 0.3011(3) 1.2358(3) 0.0561(18) Uani 1 1 d .
H48D H 0.7343 0.3067 1.2640 0.084 Uiso 1 1 d R
H48E H 0.8623 0.3396 1.2538 0.084 Uiso 1 1 d R
H48F H 0.7428 0.3079 1.1940 0.084 Uiso 1 1 d R
Cl1A Cl 0.9102(2) 0.15696(13) 0.74289(11) 0.1089(7) Uani 1 1 d .
Cl2A Cl 0.7056(2) 0.16878(14) 0.79580(14) 0.1365(10) Uani 1 1 d .
Cl3A Cl 0.7628(2) 0.26660(13) 0.71676(12) 0.1286(9) Uani 1 1 d .
C1A C 0.8207(6) 0.2176(4) 0.7734(3) 0.082(2) Uani 1 1 d .
H1A H 0.8753 0.2553 0.8109 0.098 Uiso 1 1 d R

loop_
_atom_site_aniso_label
_atom_site_aniso_U_11
_atom_site_aniso_U_22
_atom_site_aniso_U_33
_atom_site_aniso_U_23
_atom_site_aniso_U_13
_atom_site_aniso_U_12
S1 0.0354(9) 0.0271(7) 0.0354(9) 0.0050(6) 0.0115(7) 0.0096(6)
O1 0.049(3) 0.031(2) 0.049(3) 0.0111(19) 0.025(2) 0.0176(19)
O2 0.031(2) 0.047(2) 0.036(2) -0.0117(19) 0.007(2) -0.003(2)
N1 0.041(3) 0.026(3) 0.044(3) 0.009(2) 0.023(2) 0.015(2)
N2 0.033(3) 0.021(2) 0.043(3) 0.006(2) 0.012(2) 0.007(2)
N3 0.038(3) 0.026(3) 0.038(3) 0.008(2) 0.017(2) 0.008(2)
N4 0.036(3) 0.022(2) 0.027(3) -0.002(2) 0.011(2) 0.005(2)
N5 0.030(3) 0.027(2) 0.031(3) 0.003(2) 0.009(2) -0.001(2)
N6 0.028(3) 0.030(3) 0.035(3) 0.000(2) 0.010(2) 0.003(2)
C1 0.030(3) 0.026(3) 0.026(3) -0.001(2) 0.009(3) 0.006(3)
C2 0.030(3) 0.024(3) 0.035(4) 0.004(3) 0.011(3) 0.002(3)
C3 0.033(3) 0.028(3) 0.034(4) 0.006(3) 0.013(3) 0.013(3)
C4 0.028(3) 0.026(3) 0.025(3) 0.004(2) 0.008(3) 0.007(3)
C5 0.033(4) 0.034(3) 0.031(4) 0.005(3) 0.006(3) 0.010(3)
C6 0.026(3) 0.034(3) 0.031(4) 0.006(3) 0.010(3) 0.004(3)
C7 0.030(3) 0.043(3) 0.026(3) 0.000(3) 0.012(3) 0.008(3)
C8 0.031(4) 0.051(4) 0.032(4) 0.002(3) 0.004(3) 0.014(3)
C9 0.028(3) 0.051(4) 0.035(4) 0.010(3) 0.015(3) 0.010(3)
C10 0.033(4) 0.041(3) 0.038(4) 0.012(3) 0.014(3) 0.009(3)
C11 0.033(4) 0.034(3) 0.030(4) 0.003(3) 0.008(3) 0.011(3)
C12 0.034(4) 0.039(4) 0.034(4) 0.005(3) 0.014(3) 0.004(3)
C13 0.030(3) 0.032(3) 0.038(4) 0.008(3) 0.015(3) 0.007(3)
C14 0.036(4) 0.030(3) 0.043(4) 0.011(3) 0.016(3) 0.008(3)
C15 0.033(3) 0.029(3) 0.039(4) 0.005(3) 0.013(3) 0.008(3)
C16 0.029(3) 0.021(3) 0.035(4) 0.002(3) 0.014(3) 0.002(2)
C17 0.026(3) 0.026(3) 0.041(4) 0.009(3) 0.010(3) 0.005(3)
C18 0.032(4) 0.029(3) 0.032(4) -0.004(3) 0.008(3) 0.000(3)
C19 0.033(3) 0.033(3) 0.025(4) -0.004(3) 0.006(3) 0.006(3)
C20 0.032(3) 0.025(3) 0.029(4) 0.003(3) 0.012(3) 0.007(3)
C21 0.033(3) 0.029(3) 0.030(4) 0.002(3) 0.009(3) 0.007(3)
C22 0.025(3) 0.038(3) 0.023(3) 0.011(3) 0.005(3) 0.012(3)
C23 0.037(4) 0.035(3) 0.031(4) 0.003(3) 0.008(3) 0.007(3)
C24 0.035(4) 0.040(4) 0.037(4) 0.005(3) 0.020(3) 0.007(3)
C25 0.039(4) 0.036(4) 0.040(4) 0.014(3) 0.012(3) 0.004(3)
C26 0.039(4) 0.037(3) 0.038(4) 0.010(3) 0.017(3) 0.006(3)
C27 0.025(3) 0.033(3) 0.028(3) 0.002(3) 0.008(3) 0.010(3)
C28 0.036(4) 0.024(3) 0.034(4) 0.004(3) 0.005(3) 0.007(3)
C29 0.039(4) 0.038(4) 0.036(4) 0.011(3) 0.008(3) 0.013(3)
C30 0.046(4) 0.033(3) 0.055(4) 0.003(3) 0.020(3) 0.008(3)
C31 0.058(5) 0.042(4) 0.079(6) 0.012(4) 0.021(4) 0.006(3)
C32 0.063(5) 0.054(5) 0.110(7) 0.033(5) 0.023(5) -0.006(4)
C33 0.076(6) 0.071(5) 0.072(6) 0.037(5) 0.009(4) -0.008(4)
C34 0.047(4) 0.059(4) 0.057(5) 0.017(4) 0.010(4) -0.003(3)
C35 0.039(4) 0.031(3) 0.059(5) 0.013(3) 0.028(3) 0.009(3)
C36 0.040(4) 0.029(3) 0.067(5) 0.006(3) 0.017(3) 0.008(3)
C37 0.046(4) 0.035(4) 0.116(7) 0.019(4) 0.032(5) 0.016(3)
C38 0.063(5) 0.028(4) 0.120(7) 0.007(5) 0.058(5) 0.013(4)
C39 0.098(6) 0.039(4) 0.078(6) 0.001(4) 0.054(5) 0.015(4)
C40 0.077(5) 0.036(4) 0.049(5) 0.011(3) 0.034(4) 0.017(3)
C41 0.065(5) 0.035(3) 0.054(4) 0.014(3) 0.030(4) 0.014(3)
C42 0.095(6) 0.095(6) 0.061(5) 0.045(5) 0.027(5) 0.018(5)
C43 0.129(8) 0.078(5) 0.059(5) 0.022(4) -0.002(5) 0.007(5)
C44 0.063(4) 0.028(3) 0.073(5) 0.010(3) 0.034(4) 0.013(3)
C45 0.051(4) 0.039(3) 0.044(4) -0.006(3) 0.020(3) -0.006(3)
C46 0.043(4) 0.042(3) 0.039(4) -0.004(3) 0.011(3) -0.001(3)
C47 0.271(13) 0.123(7) 0.077(7) 0.050(6) 0.102(8) 0.152(8)
C48 0.374(18) 0.334(16) 0.049(7) 0.002(8) -0.003(8) 0.316(15)
S1' 0.0346(9) 0.0293(8) 0.0348(9) 0.0080(7) 0.0119(7) 0.0064(6)
O1' 0.036(2) 0.037(2) 0.049(3) 0.0000(19) 0.015(2) 0.0112(19)
O2' 0.034(3) 0.045(2) 0.085(4) 0.028(2) -0.003(2) -0.004(2)
N1' 0.033(3) 0.022(2) 0.042(3) 0.003(2) 0.014(2) 0.008(2)
N2' 0.037(3) 0.024(3) 0.030(3) 0.003(2) 0.009(2) 0.007(2)
N3' 0.035(3) 0.019(2) 0.035(3) 0.000(2) 0.007(2) 0.000(2)
N4' 0.035(3) 0.027(3) 0.036(3) 0.004(2) 0.009(2) 0.006(2)
N5' 0.031(3) 0.024(2) 0.040(3) 0.002(2) 0.009(2) 0.005(2)
N6' 0.025(3) 0.030(3) 0.037(3) 0.006(2) 0.006(2) -0.001(2)
C1' 0.032(4) 0.030(3) 0.034(4) 0.009(3) 0.011(3) 0.007(3)
C2' 0.034(4) 0.024(3) 0.027(3) 0.002(2) 0.009(3) 0.003(3)
C3' 0.039(4) 0.027(3) 0.025(3) 0.004(3) 0.013(3) 0.004(3)
C4' 0.031(3) 0.029(3) 0.027(3) 0.003(2) 0.010(3) 0.012(3)
C5' 0.033(4) 0.031(3) 0.027(3) 0.010(3) 0.012(3) 0.010(3)
C6' 0.021(3) 0.030(3) 0.029(3) 0.007(3) 0.007(3) 0.004(3)
C7' 0.033(4) 0.036(3) 0.032(4) 0.007(3) 0.013(3) 0.009(3)
C8' 0.037(4) 0.041(4) 0.032(4) 0.015(3) 0.009(3) 0.013(3)
C9' 0.031(4) 0.052(4) 0.032(4) 0.010(3) 0.006(3) 0.004(3)
C10' 0.030(4) 0.031(3) 0.034(4) 0.006(3) 0.005(3) 0.006(3)
C11' 0.031(4) 0.030(3) 0.029(3) 0.008(3) 0.015(3) 0.005(3)
C12' 0.032(3) 0.031(3) 0.029(4) 0.004(3) 0.007(3) 0.001(3)
C13' 0.030(3) 0.026(3) 0.027(4) 0.003(3) 0.006(3) -0.001(3)
C14' 0.041(4) 0.022(3) 0.031(4) 0.007(3) 0.015(3) 0.004(3)
C15' 0.036(3) 0.019(3) 0.035(4) 0.007(3) 0.013(3) 0.010(3)
C16' 0.031(3) 0.028(3) 0.032(4) 0.011(3) 0.013(3) 0.012(3)
C17' 0.029(3) 0.021(3) 0.034(4) 0.004(3) 0.006(3) 0.004(3)
C18' 0.025(3) 0.035(3) 0.036(4) 0.010(3) 0.008(3) 0.009(3)
C19' 0.039(4) 0.035(3) 0.031(4) 0.014(3) 0.015(3) 0.018(3)
C20' 0.023(3) 0.034(3) 0.033(4) 0.006(3) 0.007(3) 0.008(3)
C21' 0.029(3) 0.035(3) 0.029(4) 0.001(3) 0.007(3) 0.013(3)
C22' 0.036(4) 0.028(3) 0.024(3) 0.003(3) 0.011(3) 0.012(3)
C23' 0.036(4) 0.037(3) 0.035(4) 0.006(3) 0.010(3) 0.013(3)
C24' 0.028(4) 0.046(4) 0.037(4) 0.008(3) 0.005(3) 0.010(3)
C25' 0.026(4) 0.052(4) 0.045(4) 0.009(3) 0.003(3) 0.004(3)
C26' 0.031(4) 0.028(3) 0.050(4) 0.007(3) 0.011(3) 0.002(3)
C27' 0.028(4) 0.040(3) 0.023(3) 0.003(3) 0.007(3) 0.011(3)
C28' 0.034(4) 0.032(3) 0.025(4) 0.004(3) 0.002(3) 0.002(3)
C29' 0.029(3) 0.021(3) 0.048(4) 0.005(3) 0.008(3) 0.001(3)
C30' 0.043(4) 0.039(4) 0.050(5) 0.005(3) 0.010(3) 0.001(3)
C31' 0.051(4) 0.046(4) 0.056(5) 0.004(4) 0.002(4) 0.005(3)
C32' 0.035(4) 0.032(4) 0.111(7) 0.017(4) 0.020(4) 0.007(3)
C33' 0.045(4) 0.037(4) 0.077(5) 0.017(4) 0.028(4) 0.012(3)
C34' 0.037(4) 0.030(3) 0.058(4) 0.011(3) 0.021(3) 0.011(3)
C35' 0.024(3) 0.026(3) 0.040(4) 0.007(3) 0.009(3) 0.003(3)
C36' 0.042(4) 0.019(3) 0.043(4) 0.003(3) 0.005(3) 0.008(3)
C37' 0.055(4) 0.041(4) 0.045(4) 0.009(3) 0.013(3) 0.015(3)
C38' 0.050(4) 0.041(4) 0.051(5) 0.020(3) 0.014(4) 0.022(3)
C39' 0.048(4) 0.022(3) 0.049(5) 0.010(3) 0.012(3) 0.011(3)
C40' 0.032(4) 0.031(3) 0.038(4) 0.000(3) 0.010(3) 0.003(3)
C41' 0.040(4) 0.033(3) 0.039(4) 0.004(3) 0.014(3) 0.010(3)
C42' 0.046(4) 0.051(4) 0.057(5) -0.010(3) 0.006(4) -0.003(3)
C43' 0.057(5) 0.116(6) 0.079(6) -0.047(5) 0.032(4) -0.006(4)
C44' 0.050(4) 0.041(3) 0.051(4) 0.008(3) 0.017(3) 0.014(3)
C45' 0.053(4) 0.029(3) 0.050(4) 0.011(3) 0.022(3) 0.004(3)
C46' 0.046(4) 0.046(4) 0.047(4) 0.017(3) 0.011(3) 0.012(3)
C47' 0.056(4) 0.063(4) 0.036(4) 0.015(3) 0.005(3) 0.010(3)
C48' 0.061(5) 0.059(4) 0.049(4) 0.010(3) 0.017(4) 0.015(4)
Cl1A 0.1008(17) 0.1314(18) 0.0903(17) 0.0078(14) 0.0423(14) 0.0126(14)
Cl2A 0.116(2) 0.153(2) 0.191(3) 0.099(2) 0.092(2) 0.0306(17)
Cl3A 0.119(2) 0.1340(19) 0.112(2) 0.0658(16) -0.0009(16) -0.0112(16)
C1A 0.071(5) 0.111(6) 0.065(5) 0.036(5) 0.018(4) 0.013(5)

loop_
_atom_type_symbol
_atom_type_description
_atom_type_scat_dispersion_real
_atom_type_scat_dispersion_imag
_atom_type_scat_source
C C 0.0033 0.0016 'International Tables Vol C Tables 4.2.6.8 and 6.1.1.4'
H H 0.0000 0.0000 'International Tables Vol C Tables 4.2.6.8 and 6.1.1.4'
N N 0.0061 0.0033 'International Tables Vol C Tables 4.2.6.8 and 6.1.1.4'
O O 0.0106 0.0060 'International Tables Vol C Tables 4.2.6.8 and 6.1.1.4'
S S 0.1246 0.1234 'International Tables Vol C Tables 4.2.6.8 and 6.1.1.4'
Cl Cl 0.1484 0.1585 'International Tables Vol C Tables 4.2.6.8 and 6.1.1.4'

loop_
_geom_angle_atom_site_label_1
_geom_angle_atom_site_label_2
_geom_angle_atom_site_label_3
_geom_angle
C4 S1 C1 91.8(2)
C5 N1 C6 128.1(4)
C5 N1 H1N 116.0
C6 N1 H1N 115.9
C12 N2 C11 119.0(4)
C16 N3 C13 110.0(4)
C16 N3 H3N 125.2
C13 N3 H3N 124.8
C17 N4 C20 110.3(4)
C17 N4 H4N 125.0
C20 N4 H4N 124.7
C21 N5 C22 119.7(4)
C28 N6 C27 126.0(4)
C28 N6 H6N 116.9
C27 N6 H6N 117.1
C2 C1 C28 124.6(4)
C2 C1 S1 111.8(4)
C28 C1 S1 123.6(4)
C1 C2 C3 112.3(4)
C1 C2 C29 125.5(5)
C3 C2 C29 121.9(4)
C4 C3 C2 112.8(4)
C4 C3 C35 126.8(5)
C2 C3 C35 120.4(4)
C3 C4 C5 125.4(4)
C3 C4 S1 111.2(4)
C5 C4 S1 123.3(4)
O1 C5 N1 121.9(5)
O1 C5 C4 119.9(5)
N1 C5 C4 118.3(5)
C7 C6 C11 120.0(5)
C7 C6 N1 124.0(4)
C11 C6 N1 116.0(5)
C8 C7 C6 119.4(5)
C8 C7 H7 120.4
C6 C7 H7 120.2
C7 C8 C9 121.1(5)
C7 C8 H8 120.1
C9 C8 H8 118.8
C10 C9 C8 119.1(5)
C10 C9 H9 120.6
C8 C9 H9 120.2
C9 C10 C11 121.4(5)
C9 C10 H10 119.5
C11 C10 H10 119.1
C10 C11 C6 119.0(5)
C10 C11 N2 123.8(4)
C6 C11 N2 117.1(5)
N2 C12 C13 123.7(5)
N2 C12 H12 118.3
C13 C12 H12 118.0
N3 C13 C14 107.6(5)
N3 C13 C12 122.7(5)
C14 C13 C12 129.4(5)
C13 C14 C15 107.1(5)
C13 C14 C41 125.7(5)
C15 C14 C41 127.1(5)
C16 C15 C14 107.2(4)
C16 C15 C44 127.3(5)
C14 C15 C44 125.5(5)
N3 C16 C15 108.1(5)
N3 C16 C17 119.8(4)
C15 C16 C17 131.9(5)
N4 C17 C18 107.2(5)
N4 C17 C16 119.4(4)
C18 C17 C16 133.4(5)
C17 C18 C19 108.2(5)
C17 C18 C45 125.3(5)
C19 C18 C45 126.1(5)
C20 C19 C18 107.1(5)
C20 C19 C46 125.8(5)
C18 C19 C46 127.1(5)
N4 C20 C19 107.2(4)
N4 C20 C21 122.6(4)
C19 C20 C21 130.2(5)
N5 C21 C20 122.2(5)
N5 C21 H21 119.4
C20 C21 H21 118.4
C23 C22 C27 117.8(5)
C23 C22 N5 124.5(5)
C27 C22 N5 117.6(5)
C24 C23 C22 120.9(5)
C24 C23 H23 120.3
C22 C23 H23 118.8
C25 C24 C23 119.9(5)
C25 C24 H24 120.1
C23 C24 H24 120.0
C26 C25 C24 120.1(5)
C26 C25 H25 120.1
C24 C25 H25 119.9
C25 C26 C27 120.8(5)
C25 C26 H26 119.8
C27 C26 H26 119.4
C26 C27 C22 120.5(5)
C26 C27 N6 121.4(4)
C22 C27 N6 118.1(5)
O2 C28 N6 122.6(5)
O2 C28 C1 120.9(5)
N6 C28 C1 116.4(5)
C34 C29 C30 118.1(5)
C34 C29 C2 119.9(5)
C30 C29 C2 121.7(5)
C31 C30 C29 120.9(6)
C31 C30 H30 120.3
C29 C30 H30 118.9
C30 C31 C32 119.3(6)
C30 C31 H31 120.8
C32 C31 H31 120.0
C33 C32 C31 121.4(6)
C33 C32 H32 119.3
C31 C32 H32 119.3
C32 C33 C34 118.4(7)
C32 C33 H33 120.6
C34 C33 H33 121.0
C29 C34 C33 121.9(6)
C29 C34 H34 118.4
C33 C34 H34 119.7
C40 C35 C36 118.1(5)
C40 C35 C3 120.6(5)
C36 C35 C3 120.9(5)
C37 C36 C35 120.7(6)
C37 C36 H36 120.6
C35 C36 H36 118.6
C38 C37 C36 119.6(6)
C38 C37 H37 119.7
C36 C37 H37 120.7
C39 C38 C37 120.4(6)
C39 C38 H38 120.6
C37 C38 H38 119.0
C40 C39 C38 120.5(7)
C40 C39 H39 121.2
C38 C39 H39 118.3
C39 C40 C35 120.7(6)
C39 C40 H40 120.8
C35 C40 H40 118.6
C14 C41 C42 113.0(5)
C14 C41 H41A 108.7
C42 C41 H41A 107.8
C14 C41 H41B 109.5
C42 C41 H41B 109.9
H41A C41 H41B 107.9
C43 C42 C41 115.4(6)
C43 C42 H42A 107.9
C41 C42 H42A 109.8
C43 C42 H42B 108.5
C41 C42 H42B 107.3
H42A C42 H42B 107.7
C42 C43 H43A 110.6
C42 C43 H43B 109.2
H43A C43 H43B 109.5
C42 C43 H43C 108.6
H43A C43 H43C 109.5
H43B C43 H43C 109.5
C15 C44 H44C 109.9
C15 C44 H44A 109.5
H44C C44 H44A 110.0
C15 C44 H44B 109.4
H44C C44 H44B 110.0
H44A C44 H44B 108.0
C18 C45 H45C 111.9
C18 C45 H45A 107.5
H45C C45 H45A 111.5
C18 C45 H45B 107.3
H45C C45 H45B 111.5
H45A C45 H45B 107.0
C19 C46 C47 114.6(5)
C19 C46 H46A 108.1
C47 C46 H46A 105.8
C19 C46 H46B 109.1
C47 C46 H46B 111.2
H46A C46 H46B 107.7
C48 C47 C46 135.8(8)
C48 C47 H47A 104.8
C46 C47 H47A 103.6
C48 C47 H47B 102.1
C46 C47 H47B 101.9
H47A C47 H47B 105.6
C47 C48 H48A 113.6
C47 C48 H48B 102.8
H48A C48 H48B 109.5
C47 C48 H48C 111.8
H48A C48 H48C 109.5
H48B C48 H48C 109.5
C1' S1' C4' 92.2(2)
C5' N1' C6' 125.8(4)
C5' N1' H1'N 117.1
C6' N1' H1'N 117.1
C12' N2' C11' 120.0(4)
C13' N3' C16' 109.5(4)
C13' N3' H3'N 125.2
C16' N3' H3'N 125.3
C20' N4' C17' 109.9(4)
C20' N4' H4'N 125.1
C17' N4' H4'N 124.9
C21' N5' C22' 118.8(4)
C28' N6' C27' 127.8(4)
C28' N6' H6'N 116.0
C27' N6' H6'N 116.2
C2' C1' C28' 123.6(5)
C2' C1' S1' 112.1(4)
C28' C1' S1' 124.3(4)
C1' C2' C3' 112.1(4)
C1' C2' C29' 128.4(5)
C3' C2' C29' 119.5(4)
C4' C3' C2' 112.1(4)
C4' C3' C35' 124.4(5)
C2' C3' C35' 123.5(4)
C3' C4' C5' 123.6(4)
C3' C4' S1' 111.4(4)
C5' C4' S1' 124.8(4)
O1' C5' N1' 123.8(5)
O1' C5' C4' 120.3(4)
N1' C5' C4' 116.0(4)
C11' C6' C7' 120.2(5)
C11' C6' N1' 117.6(4)
C7' C6' N1' 122.0(4)
C8' C7' C6' 119.6(5)
C8' C7' H7' 120.9
C6' C7' H7' 119.4
C7' C8' C9' 120.3(5)
C7' C8' H8' 119.8
C9' C8' H8' 120.0
C10' C9' C8' 120.4(5)
C10' C9' H9' 119.8
C8' C9' H9' 119.8
C9' C10' C11' 120.4(5)
C9' C10' H10' 120.8
C11' C10' H10' 118.9
C10' C11' C6' 119.1(5)
C10' C11' N2' 124.8(4)
C6' C11' N2' 116.0(5)
N2' C12' C13' 123.1(5)
N2' C12' H12' 118.5
C13' C12' H12' 118.4
N3' C13' C14' 107.3(4)
N3' C13' C12' 121.7(4)
C14' C13' C12' 130.9(5)
C13' C14' C15' 107.8(4)
C13' C14' C41' 126.0(5)
C15' C14' C41' 126.2(4)
C16' C15' C14' 107.5(4)
C16' C15' C44' 126.3(5)
C14' C15' C44' 125.9(5)
N3' C16' C15' 107.8(4)
N3' C16' C17' 119.9(4)
C15' C16' C17' 132.3(5)
C18' C17' N4' 107.2(5)
C18' C17' C16' 132.7(5)
N4' C17' C16' 119.9(5)
C17' C18' C19' 108.1(4)
C17' C18' C45' 127.2(5)
C19' C18' C45' 124.7(5)
C20' C19' C18' 107.5(5)
C20' C19' C46' 125.8(5)
C18' C19' C46' 126.7(5)
N4' C20' C19' 107.2(4)
N4' C20' C21' 121.2(5)
C19' C20' C21' 131.2(5)
N5' C21' C20' 123.9(5)
N5' C21' H21' 118.4
C20' C21' H21' 117.8
C23' C22' C27' 120.0(5)
C23' C22' N5' 123.8(4)
C27' C22' N5' 116.1(4)
C22' C23' C24' 119.8(5)
C22' C23' H23' 119.5
C24' C23' H23' 120.7
C25' C24' C23' 120.2(5)
C25' C24' H24' 119.6
C23' C24' H24' 120.2
C24' C25' C26' 121.0(5)
C24' C25' H25' 119.5
C26' C25' H25' 119.5
C25' C26' C27' 119.7(5)
C25' C26' H26' 120.6
C27' C26' H26' 119.7
C26' C27' C22' 119.3(5)
C26' C27' N6' 124.2(5)
C22' C27' N6' 116.5(5)
O2' C28' N6' 121.3(5)
O2' C28' C1' 121.2(5)
N6' C28' C1' 117.6(5)
C30' C29' C34' 118.0(5)
C30' C29' C2' 121.2(5)
C34' C29' C2' 120.5(5)
C31' C30' C29' 122.1(6)
C31' C30' H30' 119.6
C29' C30' H30' 118.3
C30' C31' C32' 118.9(6)
C30' C31' H31' 121.8
C32' C31' H31' 119.2
C33' C32' C31' 120.0(6)
C33' C32' H32' 119.8
C31' C32' H32' 120.1
C34' C33' C32' 119.9(6)
C34' C33' H33' 119.9
C32' C33' H33' 120.2
C33' C34' C29' 121.0(6)
C33' C34' H34' 120.7
C29' C34' H34' 118.3
C36' C35' C40' 118.3(5)
C36' C35' C3' 120.4(5)
C40' C35' C3' 121.0(5)
C37' C36' C35' 120.8(5)
C37' C36' H36' 120.8
C35' C36' H36' 118.4
C38' C37' C36' 120.6(6)
C38' C37' H37' 119.8
C36' C37' H37' 119.6
C37' C38' C39' 119.7(5)
C37' C38' H38' 120.3
C39' C38' H38' 120.0
C38' C39' C40' 120.7(5)
C38' C39' H39' 120.0
C40' C39' H39' 119.4
C39' C40' C35' 119.9(5)
C39' C40' H40' 121.2
C35' C40' H40' 118.9
C14' C41' C42' 113.3(4)
C14' C41' H41C 108.8
C42' C41' H41C 109.2
C14' C41' H41D 109.2
C42' C41' H41D 108.3
H41C C41' H41D 108.0
C43' C42' C41' 115.8(5)
C43' C42' H42C 108.0
C41' C42' H42C 107.4
C43' C42' H42D 108.2
C41' C42' H42D 109.5
H42C C42' H42D 107.5
C42' C43' H43D 110.2
C42' C43' H43E 109.2
H43D C43' H43E 109.5
C42' C43' H43F 109.0
H43D C43' H43F 109.5
H43E C43' H43F 109.5
C15' C44' H44D 108.8
C15' C44' H44E 109.8
H44D C44' H44E 109.5
C15' C44' H44F 109.7
H44D C44' H44F 109.5
H44E C44' H44F 109.5
C18' C45' H45D 110.4
C18' C45' H45E 109.5
H45D C45' H45E 109.5
C18' C45' H45F 108.4
H45D C45' H45F 109.5
H45E C45' H45F 109.5
C19' C46' C47' 113.4(4)
C19' C46' H46C 108.6
C47' C46' H46C 107.4
C19' C46' H46D 109.4
C47' C46' H46D 109.9
H46C C46' H46D 108.0
C48' C47' C46' 113.7(5)
C48' C47' H47C 108.6
C46' C47' H47C 110.8
C48' C47' H47D 108.1
C46' C47' H47D 107.4
H47C C47' H47D 108.0
C47' C48' H48D 111.4
C47' C48' H48E 108.3
H48D C48' H48E 109.5
C47' C48' H48F 108.7
H48D C48' H48F 109.5
H48E C48' H48F 109.5
Cl2A C1A Cl3A 110.8(4)
Cl2A C1A Cl1A 113.1(4)
Cl3A C1A Cl1A 109.4(4)
Cl2A C1A H1A 107.8
Cl3A C1A H1A 107.5
Cl1A C1A H1A 108.0

loop_
_geom_bond_atom_site_label_1
_geom_bond_atom_site_label_2
_geom_bond_distance
S1 C4 1.725(5)
S1 C1 1.728(5)
O1 C5 1.232(5)
O2 C28 1.216(6)
N1 C5 1.362(6)
N1 C6 1.403(6)
N1 H1N 0.9000
N2 C12 1.295(6)
N2 C11 1.407(6)
N3 C16 1.353(5)
N3 C13 1.361(6)
N3 H3N 0.8999
N4 C17 1.369(6)
N4 C20 1.373(6)
N4 H4N 0.9000
N5 C21 1.311(5)
N5 C22 1.406(6)
N6 C28 1.356(6)
N6 C27 1.407(6)
N6 H6N 0.9000
C1 C2 1.361(6)
C1 C28 1.487(7)
C2 C3 1.432(7)
C2 C29 1.486(7)
C3 C4 1.369(6)
C3 C35 1.497(6)
C4 C5 1.482(7)
C6 C7 1.398(6)
C6 C11 1.403(6)
C7 C8 1.388(7)
C7 H7 0.9600
C8 C9 1.390(6)
C8 H8 0.9601
C9 C10 1.378(6)
C9 H9 0.9600
C10 C11 1.394(7)
C10 H10 0.9598
C12 C13 1.423(7)
C12 H12 0.9602
C13 C14 1.386(6)
C14 C15 1.409(7)
C14 C41 1.503(7)
C15 C16 1.379(6)
C15 C44 1.501(6)
C16 C17 1.449(7)
C17 C18 1.383(7)
C18 C19 1.406(7)
C18 C45 1.511(6)
C19 C20 1.397(6)
C19 C46 1.489(7)
C20 C21 1.408(7)
C21 H21 0.9598
C22 C23 1.400(7)
C22 C27 1.402(6)
C23 C24 1.386(6)
C23 H23 0.9600
C24 C25 1.377(6)
C24 H24 0.9600
C25 C26 1.369(7)
C25 H25 0.9600
C26 C27 1.380(7)
C26 H26 0.9597
C29 C34 1.371(7)
C29 C30 1.399(7)
C30 C31 1.376(7)
C30 H30 0.9599
C31 C32 1.379(9)
C31 H31 0.9600
C32 C33 1.370(8)
C32 H32 0.9600
C33 C34 1.392(8)
C33 H33 0.9601
C34 H34 0.9600
C35 C40 1.394(7)
C35 C36 1.396(7)
C36 C37 1.382(7)
C36 H36 0.9600
C37 C38 1.375(9)
C37 H37 0.9600
C38 C39 1.372(9)
C38 H38 0.9600
C39 C40 1.367(7)
C39 H39 0.9600
C40 H40 0.9603
C41 C42 1.515(8)
C41 H41A 0.9601
C41 H41B 0.9599
C42 C43 1.484(8)
C42 H42A 0.9600
C42 H42B 0.9600
C43 H43A 0.9600
C43 H43B 0.9601
C43 H43C 0.9599
C44 H44C 0.9601
C44 H44A 0.9600
C44 H44B 0.9598
C45 H45C 0.9601
C45 H45A 0.9600
C45 H45B 0.9600
C46 C47 1.507(8)
C46 H46A 0.9600
C46 H46B 0.9600
C47 C48 1.188(9)
C47 H47A 0.9599
C47 H47B 0.9600
C48 H48A 0.9601
C48 H48B 0.9599
C48 H48C 0.9599
S1' C1' 1.719(5)
S1' C4' 1.721(5)
O1' C5' 1.219(5)
O2' C28' 1.212(6)
N1' C5' 1.362(6)
N1' C6' 1.411(6)
N1' H1'N 0.8999
N2' C12' 1.284(5)
N2' C11' 1.418(6)
N3' C13' 1.365(6)
N3' C16' 1.377(6)
N3' H3'N 0.8999
N4' C20' 1.368(6)
N4' C17' 1.390(6)
N4' H4'N 0.9000
N5' C21' 1.287(6)
N5' C22' 1.425(6)
N6' C28' 1.362(6)
N6' C27' 1.418(6)
N6' H6'N 0.9000
C1' C2' 1.380(6)
C1' C28' 1.486(7)
C2' C3' 1.435(7)
C2' C29' 1.477(6)
C3' C4' 1.395(6)
C3' C35' 1.472(7)
C4' C5' 1.502(7)
C6' C11' 1.393(6)
C6' C7' 1.404(6)
C7' C8' 1.366(6)
C7' H7' 0.9599
C8' C9' 1.385(6)
C8' H8' 0.9600
C9' C10' 1.381(7)
C9' H9' 0.9599
C10' C11' 1.383(6)
C10' H10' 0.9599
C12' C13' 1.433(7)
C12' H12' 0.9601
C13' C14' 1.391(6)
C14' C15' 1.400(6)
C14' C41' 1.515(7)
C15' C16' 1.377(6)
C15' C44' 1.499(6)
C16' C17' 1.440(7)
C17' C18' 1.379(6)
C18' C19' 1.408(7)
C18' C45' 1.500(6)
C19' C20' 1.399(6)
C19' C46' 1.499(7)
C20' C21' 1.417(7)
C21' H21' 0.9599
C22' C23' 1.385(6)
C22' C27' 1.405(6)
C23' C24' 1.396(7)
C23' H23' 0.9600
C24' C25' 1.368(6)
C24' H24' 0.9602
C25' C26' 1.380(7)
C25' H25' 0.9600
C26' C27' 1.401(6)
C26' H26' 0.9598
C29' C30' 1.382(7)
C29' C34' 1.392(7)
C30' C31' 1.374(7)
C30' H30' 0.9600
C31' C32' 1.392(8)
C31' H31' 0.9599
C32' C33' 1.384(8)
C32' H32' 0.9599
C33' C34' 1.376(7)
C33' H33' 0.9600
C34' H34' 0.9599
C35' C36' 1.385(7)
C35' C40' 1.390(6)
C36' C37' 1.371(7)
C36' H36' 0.9600
C37' C38' 1.361(7)
C37' H37' 0.9600
C38' C39' 1.366(7)
C38' H38' 0.9600
C39' C40' 1.383(7)
C39' H39' 0.9600
C40' H40' 0.9600
C41' C42' 1.534(7)
C41' H41C 0.9600
C41' H41D 0.9598
C42' C43' 1.442(8)
C42' H42C 0.9601
C42' H42D 0.9599
C43' H43D 0.9600
C43' H43E 0.9600
C43' H43F 0.9601
C44' H44D 0.9601
C44' H44E 0.9599
C44' H44F 0.9602
C45' H45D 0.9601
C45' H45E 0.9601
C45' H45F 0.9599
C46' C47' 1.546(7)
C46' H46C 0.9600
C46' H46D 0.9600
C47' C48' 1.503(7)
C47' H47C 0.9599
C47' H47D 0.9601
C48' H48D 0.9601
C48' H48E 0.9599
C48' H48F 0.9600
Cl1A C1A 1.778(7)
Cl2A C1A 1.684(7)
Cl3A C1A 1.712(7)
C1A H1A 0.9599

loop_
_geom_hbond_atom_site_label_D
_geom_hbond_atom_site_label_H
_geom_hbond_atom_site_label_A
_geom_hbond_distance_DH
_geom_hbond_distance_HA
_geom_hbond_distance_DA
_geom_hbond_angle_DHA
_geom_hbond_site_symmetry_A
N3 H3N O1 0.90 2.47 2.927(5) 111.6 2_766
N4 H4N O2 0.90 2.09 2.899(5) 148.7 2_666
N3' H3'N O1' 0.90 2.15 2.965(5) 151.0 2_667
N4' H4'N O2' 0.90 2.57 3.110(6) 119.6 2_767

loop_
_geom_torsion_atom_site_label_1
_geom_torsion_atom_site_label_2
_geom_torsion_atom_site_label_3
_geom_torsion_atom_site_label_4
_geom_torsion
C4 S1 C1 C2 1.0(4)
C4 S1 C1 C28 -176.8(4)
C28 C1 C2 C3 176.0(5)
S1 C1 C2 C3 -1.8(6)
C28 C1 C2 C29 -10.1(8)
S1 C1 C2 C29 172.1(4)
C1 C2 C3 C4 1.9(6)
C29 C2 C3 C4 -172.3(5)
C1 C2 C3 C35 -178.5(5)
C29 C2 C3 C35 7.3(8)
C2 C3 C4 C5 178.1(5)
C35 C3 C4 C5 -1.4(9)
C2 C3 C4 S1 -1.1(6)
C35 C3 C4 S1 179.3(4)
C1 S1 C4 C3 0.1(4)
C1 S1 C4 C5 -179.2(4)
C6 N1 C5 O1 5.2(8)
C6 N1 C5 C4 -174.9(5)
C3 C4 C5 O1 -6.7(8)
S1 C4 C5 O1 172.4(4)
C3 C4 C5 N1 173.4(5)
S1 C4 C5 N1 -7.5(7)
C5 N1 C6 C7 3.2(8)
C5 N1 C6 C11 -178.2(5)
C11 C6 C7 C8 -1.7(7)
N1 C6 C7 C8 176.9(5)
C6 C7 C8 C9 1.9(8)
C7 C8 C9 C10 0.3(8)
C8 C9 C10 C11 -2.8(8)
C9 C10 C11 C6 2.9(8)
C9 C10 C11 N2 178.3(5)
C7 C6 C11 C10 -0.7(8)
N1 C6 C11 C10 -179.4(5)
C7 C6 C11 N2 -176.3(4)
N1 C6 C11 N2 5.0(7)
C12 N2 C11 C10 28.5(7)
C12 N2 C11 C6 -156.1(5)
C11 N2 C12 C13 -171.0(4)
C16 N3 C13 C14 -1.2(6)
C16 N3 C13 C12 172.5(4)
N2 C12 C13 N3 1.4(8)
N2 C12 C13 C14 173.6(5)
N3 C13 C14 C15 1.5(6)
C12 C13 C14 C15 -171.6(5)
N3 C13 C14 C41 -175.5(5)
C12 C13 C14 C41 11.4(9)
C13 C14 C15 C16 -1.3(6)
C41 C14 C15 C16 175.7(5)
C13 C14 C15 C44 178.7(5)
C41 C14 C15 C44 -4.3(9)
C13 N3 C16 C15 0.3(6)
C13 N3 C16 C17 175.6(4)
C14 C15 C16 N3 0.6(6)
C44 C15 C16 N3 -179.4(5)
C14 C15 C16 C17 -173.9(5)
C44 C15 C16 C17 6.1(9)
C20 N4 C17 C18 1.6(5)
C20 N4 C17 C16 -179.0(4)
N3 C16 C17 N4 -39.8(7)
C15 C16 C17 N4 134.2(6)
N3 C16 C17 C18 139.4(6)
C15 C16 C17 C18 -46.6(9)
N4 C17 C18 C19 -1.4(6)
C16 C17 C18 C19 179.4(5)
N4 C17 C18 C45 172.9(5)
C16 C17 C18 C45 -6.4(9)
C17 C18 C19 C20 0.7(6)
C45 C18 C19 C20 -173.5(5)
C17 C18 C19 C46 -176.4(5)
C45 C18 C19 C46 9.4(9)
C17 N4 C20 C19 -1.2(5)
C17 N4 C20 C21 179.5(4)
C18 C19 C20 N4 0.3(6)
C46 C19 C20 N4 177.4(5)
C18 C19 C20 C21 179.6(5)
C46 C19 C20 C21 -3.3(9)
C22 N5 C21 C20 -175.7(4)
N4 C20 C21 N5 2.7(8)
C19 C20 C21 N5 -176.4(5)
C21 N5 C22 C23 26.2(7)
C21 N5 C22 C27 -157.5(4)
C27 C22 C23 C24 2.7(7)
N5 C22 C23 C24 179.0(5)
C22 C23 C24 C25 -0.9(8)
C23 C24 C25 C26 -0.3(8)
C24 C25 C26 C27 -0.3(8)
C25 C26 C27 C22 2.1(8)
C25 C26 C27 N6 -179.6(5)
C23 C22 C27 C26 -3.3(7)
N5 C22 C27 C26 -179.8(4)
C23 C22 C27 N6 178.4(4)
N5 C22 C27 N6 1.9(7)
C28 N6 C27 C26 33.2(7)
C28 N6 C27 C22 -148.5(5)
C27 N6 C28 O2 6.8(8)
C27 N6 C28 C1 -170.6(4)
C2 C1 C28 O2 -41.6(8)
S1 C1 C28 O2 136.0(5)
C2 C1 C28 N6 136.0(5)
S1 C1 C28 N6 -46.5(6)
C1 C2 C29 C34 -56.3(8)
C3 C2 C29 C34 117.0(6)
C1 C2 C29 C30 130.9(6)
C3 C2 C29 C30 -55.8(7)
C34 C29 C30 C31 -3.5(8)
C2 C29 C30 C31 169.4(5)
C29 C30 C31 C32 1.8(9)
C30 C31 C32 C33 0.6(11)
C31 C32 C33 C34 -1.3(11)
C30 C29 C34 C33 2.9(9)
C2 C29 C34 C33 -170.2(6)
C32 C33 C34 C29 -0.5(10)
C4 C3 C35 C40 -75.6(7)
C2 C3 C35 C40 104.9(6)
C4 C3 C35 C36 111.5(6)
C2 C3 C35 C36 -68.0(7)
C40 C35 C36 C37 0.1(8)
C3 C35 C36 C37 173.3(5)
C35 C36 C37 C38 -1.3(9)
C36 C37 C38 C39 2.0(10)
C37 C38 C39 C40 -1.5(10)
C38 C39 C40 C35 0.3(9)
C36 C35 C40 C39 0.4(8)
C3 C35 C40 C39 -172.8(5)
C13 C14 C41 C42 99.6(7)
C15 C14 C41 C42 -76.8(7)
C14 C41 C42 C43 -53.7(8)
C20 C19 C46 C47 -94.3(7)
C18 C19 C46 C47 82.2(8)
C19 C46 C47 C48 -19(2)
C4' S1' C1' C2' -0.7(4)
C4' S1' C1' C28' 178.9(4)
C28' C1' C2' C3' 179.9(5)
S1' C1' C2' C3' -0.5(6)
C28' C1' C2' C29' -0.5(9)
S1' C1' C2' C29' 179.1(4)
C1' C2' C3' C4' 1.8(6)
C29' C2' C3' C4' -177.9(5)
C1' C2' C3' C35' -174.8(5)
C29' C2' C3' C35' 5.6(8)
C2' C3' C4' C5' 173.9(4)
C35' C3' C4' C5' -9.6(8)
C2' C3' C4' S1' -2.3(5)
C35' C3' C4' S1' 174.2(4)
C1' S1' C4' C3' 1.7(4)
C1' S1' C4' C5' -174.4(4)
C6' N1' C5' O1' 6.9(8)
C6' N1' C5' C4' -171.1(4)
C3' C4' C5' O1' -39.2(7)
S1' C4' C5' O1' 136.4(4)
C3' C4' C5' N1' 138.8(5)
S1' C4' C5' N1' -45.5(6)
C5' N1' C6' C11' -156.7(5)
C5' N1' C6' C7' 27.3(7)
C11' C6' C7' C8' 0.0(8)
N1' C6' C7' C8' 175.9(5)
C6' C7' C8' C9' 0.9(8)
C7' C8' C9' C10' 0.0(8)
C8' C9' C10' C11' -1.9(8)
C9' C10' C11' C6' 2.8(8)
C9' C10' C11' N2' 177.8(5)
C7' C6' C11' C10' -1.8(7)
N1' C6' C11' C10' -177.9(4)
C7' C6' C11' N2' -177.3(4)
N1' C6' C11' N2' 6.7(7)
C12' N2' C11' C10' 21.7(7)
C12' N2' C11' C6' -163.1(5)
C11' N2' C12' C13' -174.2(5)
C16' N3' C13' C14' -1.5(6)
C16' N3' C13' C12' 177.8(4)
N2' C12' C13' N3' 5.0(8)
N2' C12' C13' C14' -175.9(5)
N3' C13' C14' C15' 1.3(6)
C12' C13' C14' C15' -177.9(5)
N3' C13' C14' C41' -179.2(5)
C12' C13' C14' C41' 1.6(9)
C13' C14' C15' C16' -0.7(6)
C41' C14' C15' C16' 179.8(5)
C13' C14' C15' C44' -174.9(5)
C41' C14' C15' C44' 5.6(8)
C13' N3' C16' C15' 1.1(6)
C13' N3' C16' C17' -179.1(5)
C14' C15' C16' N3' -0.2(6)
C44' C15' C16' N3' 174.0(5)
C14' C15' C16' C17' 180.0(5)
C44' C15' C16' C17' -5.8(9)
C20' N4' C17' C18' -0.6(5)
C20' N4' C17' C16' 174.9(4)
N3' C16' C17' C18' 134.5(6)
C15' C16' C17' C18' -45.7(10)
N3' C16' C17' N4' -39.7(7)
C15' C16' C17' N4' 140.0(6)
N4' C17' C18' C19' 1.7(6)
C16' C17' C18' C19' -173.0(5)
N4' C17' C18' C45' -177.9(5)
C16' C17' C18' C45' 7.4(9)
C17' C18' C19' C20' -2.2(6)
C45' C18' C19' C20' 177.4(5)
C17' C18' C19' C46' 175.2(5)
C45' C18' C19' C46' -5.2(8)
C17' N4' C20' C19' -0.8(5)
C17' N4' C20' C21' 172.9(4)
C18' C19' C20' N4' 1.8(6)
C46' C19' C20' N4' -175.6(5)
C18' C19' C20' C21' -171.0(5)
C46' C19' C20' C21' 11.6(9)
C22' N5' C21' C20' -170.4(4)
N4' C20' C21' N5' -0.1(8)
C19' C20' C21' N5' 171.9(5)
C21' N5' C22' C23' 29.0(7)
C21' N5' C22' C27' -155.3(5)
C27' C22' C23' C24' 1.2(7)
N5' C22' C23' C24' 176.7(5)
C22' C23' C24' C25' -0.5(8)
C23' C24' C25' C26' -0.4(8)
C24' C25' C26' C27' 0.4(8)
C25' C26' C27' C22' 0.3(8)
C25' C26' C27' N6' 179.5(5)
C23' C22' C27' C26' -1.2(7)
N5' C22' C27' C26' -176.9(4)
C23' C22' C27' N6' 179.6(4)
N5' C22' C27' N6' 3.8(6)
C28' N6' C27' C26' 0.2(8)
C28' N6' C27' C22' 179.4(5)
C27' N6' C28' O2' 4.9(8)
C27' N6' C28' C1' -174.0(5)
C2' C1' C28' O2' -4.0(8)
S1' C1' C28' O2' 176.4(4)
C2' C1' C28' N6' 174.9(5)
S1' C1' C28' N6' -4.7(7)
C1' C2' C29' C30' -70.8(8)
C3' C2' C29' C30' 108.7(6)
C1' C2' C29' C34' 116.2(6)
C3' C2' C29' C34' -64.2(7)
C34' C29' C30' C31' -0.8(8)
C2' C29' C30' C31' -174.0(5)
C29' C30' C31' C32' 0.5(9)
C30' C31' C32' C33' -1.4(9)
C31' C32' C33' C34' 2.6(9)
C32' C33' C34' C29' -2.9(8)
C30' C29' C34' C33' 2.0(8)
C2' C29' C34' C33' 175.2(5)
C4' C3' C35' C36' -58.0(7)
C2' C3' C35' C36' 118.1(6)
C4' C3' C35' C40' 128.6(5)
C2' C3' C35' C40' -55.3(7)
C40' C35' C36' C37' 0.9(8)
C3' C35' C36' C37' -172.6(5)
C35' C36' C37' C38' -0.3(9)
C36' C37' C38' C39' -1.1(9)
C37' C38' C39' C40' 1.9(9)
C38' C39' C40' C35' -1.3(8)
C36' C35' C40' C39' -0.2(7)
C3' C35' C40' C39' 173.3(5)
C13' C14' C41' C42' -107.0(6)
C15' C14' C41' C42' 72.5(7)
C14' C41' C42' C43' 62.6(7)
C20' C19' C46' C47' 97.8(6)
C18' C19' C46' C47' -79.2(7)
C19' C46' C47' C48' -52.3(7)

loop_
_cod_related_entry_id
_cod_related_entry_code
_cod_related_entry_database
1 30651750 ChemSpider
